data_4115763
loop_
_publ_author_name
'Bradley M. Kraft'
'Rene J. Lachicotte'
'William D. Jones'

_publ_section_title
;
 Aliphatic and Aromatic Carbon-Fluorine Bond Activation with Cp*2ZrH2:
 Mechanisms of Hydrodefluorination
;
_journal_name_full 'Journal of the American Chemical Society'
_journal_page_first 10973
_journal_page_last 10979
_journal_paper_doi 10.1021/ja016087l
_journal_volume 123
_journal_year 2001
_chemical_formula_sum 'C20 H32 Zr'
_chemical_formula_weight 363.68
_chemical_name_common Cp*2ZrH2
_chemical_name_systematic
; 
 ? 
;
_space_group_IT_number 18
_symmetry_cell_setting orthorhombic
_symmetry_space_group_name_Hall 'P 2 2ab'
_symmetry_space_group_name_H-M 'P 21 21 2'
_atom_sites_solution_hydrogens geom
_atom_sites_solution_primary direct
_atom_sites_solution_secondary difmap
_audit_creation_method SHELXL-97
_cell_angle_alpha 90.00
_cell_angle_beta 90.00
_cell_angle_gamma 90.00
_cell_formula_units_Z 8
_cell_length_a 15.7317(8)
_cell_length_b 15.5288(8)
_cell_length_c 15.6907(8)
_cell_measurement_temperature 193(2)
_cell_volume 3833.2(3)
_computing_cell_refinement 'Bruker SMART'
_computing_data_collection 'Bruker SMART'
_computing_data_reduction 'Bruker SHELXTL'
_computing_molecular_graphics 'Bruker SHELXTL'
_computing_publication_material 'Bruker SHELXTL'
_computing_structure_refinement 'SHELXL-97 (Sheldrick, 1997)'
_computing_structure_solution 'SHELXS-97 (Sheldrick, 1990)'
_diffrn_ambient_temperature 193(2)
_diffrn_measured_fraction_theta_full 0.999
_diffrn_measured_fraction_theta_max 0.999
_diffrn_measurement_device_type 'Siemens SMART CCD area detector'
_diffrn_measurement_method 'omega scans'
_diffrn_radiation_monochromator graphite
_diffrn_radiation_source 'normal-focus sealed tube'
_diffrn_radiation_type MoK\a
_diffrn_radiation_wavelength 0.71073
_diffrn_reflns_av_R_equivalents 0.0466
_diffrn_reflns_av_sigmaI/netI 0.0712
_diffrn_reflns_limit_h_max 16
_diffrn_reflns_limit_h_min -17
_diffrn_reflns_limit_k_max 7
_diffrn_reflns_limit_k_min -17
_diffrn_reflns_limit_l_max 17
_diffrn_reflns_limit_l_min -17
_diffrn_reflns_number 13983
_diffrn_reflns_theta_full 23.27
_diffrn_reflns_theta_max 23.27
_diffrn_reflns_theta_min 1.30
_exptl_absorpt_coefficient_mu 0.568
_exptl_absorpt_correction_T_max 0.927999
_exptl_absorpt_correction_T_min 0.661133
_exptl_absorpt_correction_type SADABS
_exptl_crystal_colour colorless
_exptl_crystal_density_diffrn 1.260
_exptl_crystal_description prism
_exptl_crystal_F_000 1536
_exptl_crystal_size_max .06
_exptl_crystal_size_mid .12
_exptl_crystal_size_min .14
_refine_diff_density_max 0.419
_refine_diff_density_min -0.346
_refine_diff_density_rms 0.058
_refine_ls_abs_structure_details 'Flack H D (1983), Acta Cryst. A39, 876-881'
_refine_ls_abs_structure_Flack 0.17(5)
_refine_ls_extinction_method none
_refine_ls_goodness_of_fit_ref 0.892
_refine_ls_hydrogen_treatment mixed
_refine_ls_matrix_type full
_refine_ls_number_parameters 416
_refine_ls_number_reflns 5519
_refine_ls_number_restraints 6
_refine_ls_restrained_S_all 0.892
_refine_ls_R_factor_all 0.0604
_refine_ls_R_factor_gt 0.0391
_refine_ls_shift/su_max 0.051
_refine_ls_shift/su_mean 0.002
_refine_ls_structure_factor_coef Fsqd
_refine_ls_weighting_details 'calc w=1/[\s^2^(Fo^2^)+(0.0362P)^2^+0.0000P] where P=(Fo^2^+2Fc^2^)/3'
_refine_ls_weighting_scheme calc
_refine_ls_wR_factor_gt 0.0707
_refine_ls_wR_factor_ref 0.0767
_reflns_number_gt 4285
_reflns_number_total 5519
_reflns_threshold_expression >2sigma(I)
_cod_data_source_file ja016087l_s2_1.cif
_cod_data_source_block sad1_jonbk06
_cod_database_code 4115763

loop_
_symmetry_equiv_pos_as_xyz
'x, y, z'
'-x, -y, z'
'-x+1/2, y+1/2, -z'
'x+1/2, -y+1/2, -z'

loop_
_atom_site_label
_atom_site_type_symbol
_atom_site_fract_x
_atom_site_fract_y
_atom_site_fract_z
_atom_site_U_iso_or_equiv
_atom_site_adp_type
_atom_site_occupancy
_atom_site_symmetry_multiplicity
_atom_site_calc_flag
_atom_site_refinement_flags
Zr1 Zr 0.23660(3) 0.27346(3) 0.11202(3) 0.03189(15) Uani 1 1 d D
C1 C 0.2062(3) 0.1325(3) 0.0378(3) 0.0308(14) Uani 1 1 d .
C2 C 0.2858(3) 0.1612(3) 0.0073(3) 0.0315(13) Uani 1 1 d .
C3 C 0.3449(3) 0.1590(3) 0.0750(3) 0.0313(14) Uani 1 1 d .
C4 C 0.3009(4) 0.1295(3) 0.1485(3) 0.0369(15) Uani 1 1 d .
C5 C 0.2161(4) 0.1145(3) 0.1262(3) 0.0365(15) Uani 1 1 d .
C6 C 0.1290(4) 0.1191(4) -0.0162(4) 0.0574(18) Uani 1 1 d .
H6A H 0.1376 0.0701 -0.0526 0.086 Uiso 1 1 calc R
H6B H 0.1192 0.1694 -0.0504 0.086 Uiso 1 1 calc R
H6C H 0.0806 0.1091 0.0198 0.086 Uiso 1 1 calc R
C7 C 0.3051(4) 0.1751(3) -0.0859(3) 0.0463(15) Uani 1 1 d .
H7A H 0.2954 0.1226 -0.1167 0.069 Uiso 1 1 calc R
H7B H 0.3635 0.1921 -0.0922 0.069 Uiso 1 1 calc R
H7C H 0.2688 0.2195 -0.1080 0.069 Uiso 1 1 calc R
C8 C 0.4395(3) 0.1716(4) 0.0698(4) 0.0512(17) Uani 1 1 d .
H8A H 0.4676 0.1178 0.0805 0.077 Uiso 1 1 calc R
H8B H 0.4569 0.2132 0.1116 0.077 Uiso 1 1 calc R
H8C H 0.4543 0.1919 0.0139 0.077 Uiso 1 1 calc R
C9 C 0.3428(4) 0.1110(4) 0.2325(3) 0.062(2) Uani 1 1 d .
H9A H 0.3700 0.0557 0.2302 0.094 Uiso 1 1 calc R
H9B H 0.3007 0.1109 0.2768 0.094 Uiso 1 1 calc R
H9C H 0.3845 0.1546 0.2443 0.094 Uiso 1 1 calc R
C10 C 0.1480(4) 0.0804(4) 0.1842(4) 0.0625(19) Uani 1 1 d .
H10A H 0.1553 0.0195 0.1913 0.094 Uiso 1 1 calc R
H10B H 0.0932 0.0917 0.1596 0.094 Uiso 1 1 calc R
H10C H 0.1520 0.1083 0.2386 0.094 Uiso 1 1 calc R
C11 C 0.3289(3) 0.4042(3) 0.1227(3) 0.0266(13) Uani 1 1 d .
C12 C 0.3189(3) 0.3896(3) 0.0340(3) 0.0307(14) Uani 1 1 d .
C13 C 0.2313(4) 0.4020(3) 0.0150(3) 0.0281(12) Uani 1 1 d .
C14 C 0.1890(3) 0.4264(3) 0.0909(3) 0.0308(13) Uani 1 1 d .
C15 C 0.2499(3) 0.4285(3) 0.1569(3) 0.0285(13) Uani 1 1 d .
C16 C 0.4128(3) 0.4038(4) 0.1700(4) 0.0541(17) Uani 1 1 d .
H16A H 0.4285 0.4619 0.1841 0.081 Uiso 1 1 calc R
H16B H 0.4559 0.3787 0.1346 0.081 Uiso 1 1 calc R
H16C H 0.4072 0.3707 0.2214 0.081 Uiso 1 1 calc R
C17 C 0.3886(4) 0.3770(4) -0.0291(3) 0.0491(17) Uani 1 1 d .
H17A H 0.4125 0.4319 -0.0440 0.074 Uiso 1 1 calc R
H17B H 0.3662 0.3499 -0.0793 0.074 Uiso 1 1 calc R
H17C H 0.4319 0.3412 -0.0047 0.074 Uiso 1 1 calc R
C18 C 0.1914(4) 0.3969(4) -0.0720(3) 0.0508(16) Uani 1 1 d .
H18A H 0.1791 0.4540 -0.0921 0.076 Uiso 1 1 calc R
H18B H 0.1397 0.3643 -0.0687 0.076 Uiso 1 1 calc R
H18C H 0.2300 0.3693 -0.1107 0.076 Uiso 1 1 calc R
C19 C 0.0982(3) 0.4551(3) 0.0973(4) 0.0489(15) Uani 1 1 d .
H19A H 0.0945 0.5154 0.0842 0.073 Uiso 1 1 calc R
H19B H 0.0778 0.4453 0.1542 0.073 Uiso 1 1 calc R
H19C H 0.0642 0.4230 0.0577 0.073 Uiso 1 1 calc R
C20 C 0.2330(4) 0.4592(3) 0.2462(3) 0.0462(15) Uani 1 1 d .
H20A H 0.2379 0.5208 0.2482 0.069 Uiso 1 1 calc R
H20B H 0.2737 0.4340 0.2844 0.069 Uiso 1 1 calc R
H20C H 0.1767 0.4426 0.2630 0.069 Uiso 1 1 calc R
H96 H 0.1235(19) 0.270(3) 0.104(3) 0.032(12) Uiso 1 1 d D
H97 H 0.246(3) 0.270(3) 0.218(2) 0.064(15) Uiso 1 1 d D
Zr2 Zr 0.22759(3) 0.71288(3) 0.40152(3) 0.03225(15) Uani 1 1 d D
C21 C 0.0717(3) 0.6907(4) 0.3764(4) 0.0378(15) Uani 1 1 d .
C22 C 0.0887(3) 0.7758(4) 0.3518(3) 0.0383(14) Uani 1 1 d .
C23 C 0.1128(3) 0.8232(3) 0.4239(3) 0.0335(15) Uani 1 1 d .
C24 C 0.1107(3) 0.7679(4) 0.4947(3) 0.0331(13) Uani 1 1 d .
C25 C 0.0845(3) 0.6855(3) 0.4663(4) 0.0345(14) Uani 1 1 d .
C26 C 0.0425(4) 0.6186(4) 0.3196(4) 0.062(2) Uani 1 1 d .
H26A H -0.0176 0.6232 0.3105 0.093 Uiso 1 1 calc R
H26B H 0.0551 0.5644 0.3462 0.093 Uiso 1 1 calc R
H26C H 0.0715 0.6221 0.2659 0.093 Uiso 1 1 calc R
C27 C 0.0759(4) 0.8120(4) 0.2624(3) 0.066(2) Uani 1 1 d .
H27A H 0.0335 0.8564 0.2639 0.100 Uiso 1 1 calc R
H27B H 0.0577 0.7668 0.2249 0.100 Uiso 1 1 calc R
H27C H 0.1285 0.8357 0.2420 0.100 Uiso 1 1 calc R
C28 C 0.1233(4) 0.9198(3) 0.4255(4) 0.0533(17) Uani 1 1 d .
H28A H 0.0693 0.9463 0.4366 0.080 Uiso 1 1 calc R
H28B H 0.1444 0.9391 0.3714 0.080 Uiso 1 1 calc R
H28C H 0.1627 0.9354 0.4695 0.080 Uiso 1 1 calc R
C29 C 0.1203(3) 0.7905(4) 0.5882(3) 0.0469(15) Uani 1 1 d .
H29A H 0.0679 0.7792 0.6175 0.070 Uiso 1 1 calc R
H29B H 0.1343 0.8505 0.5936 0.070 Uiso 1 1 calc R
H29C H 0.1648 0.7563 0.6128 0.070 Uiso 1 1 calc R
C30 C 0.0647(4) 0.6108(4) 0.5231(4) 0.0530(17) Uani 1 1 d .
H30A H 0.0090 0.6179 0.5470 0.079 Uiso 1 1 calc R
H30B H 0.1059 0.6081 0.5682 0.079 Uiso 1 1 calc R
H30C H 0.0666 0.5585 0.4906 0.079 Uiso 1 1 calc R
C31 C 0.3612(3) 0.7163(4) 0.4895(3) 0.0351(13) Uani 1 1 d .
C32 C 0.3827(3) 0.6777(3) 0.4092(3) 0.0303(13) Uani 1 1 d .
C33 C 0.3747(3) 0.7425(4) 0.3468(3) 0.0359(15) Uani 1 1 d .
C34 C 0.3482(3) 0.8189(3) 0.3866(4) 0.0336(14) Uani 1 1 d .
C35 C 0.3390(3) 0.8016(3) 0.4753(3) 0.0331(14) Uani 1 1 d .
C36 C 0.3674(4) 0.6714(4) 0.5755(3) 0.0560(17) Uani 1 1 d .
H36A H 0.4260 0.6674 0.5923 0.084 Uiso 1 1 calc R
H36B H 0.3437 0.6146 0.5712 0.084 Uiso 1 1 calc R
H36C H 0.3364 0.7038 0.6174 0.084 Uiso 1 1 calc R
C37 C 0.4152(3) 0.5878(3) 0.3953(4) 0.0483(15) Uani 1 1 d .
H37A H 0.4740 0.5849 0.4114 0.072 Uiso 1 1 calc R
H37B H 0.4095 0.5728 0.3362 0.072 Uiso 1 1 calc R
H37C H 0.3829 0.5482 0.4294 0.072 Uiso 1 1 calc R
C38 C 0.4016(4) 0.7352(4) 0.2544(3) 0.0538(17) Uani 1 1 d .
H38A H 0.4603 0.7514 0.2490 0.081 Uiso 1 1 calc R
H38B H 0.3673 0.7728 0.2201 0.081 Uiso 1 1 calc R
H38C H 0.3944 0.6769 0.2355 0.081 Uiso 1 1 calc R
C39 C 0.3382(4) 0.9064(4) 0.3438(4) 0.062(2) Uani 1 1 d .
H39A H 0.3931 0.9278 0.3274 0.093 Uiso 1 1 calc R
H39B H 0.3122 0.9460 0.3828 0.093 Uiso 1 1 calc R
H39C H 0.3031 0.9006 0.2941 0.093 Uiso 1 1 calc R
C40 C 0.3268(4) 0.8679(4) 0.5451(4) 0.0548(18) Uani 1 1 d .
H40A H 0.3811 0.8901 0.5623 0.082 Uiso 1 1 calc R
H40B H 0.2993 0.8415 0.5931 0.082 Uiso 1 1 calc R
H40C H 0.2921 0.9142 0.5241 0.082 Uiso 1 1 calc R
H98 H 0.232(3) 0.607(2) 0.438(3) 0.073(17) Uiso 1 1 d D
H99 H 0.231(4) 0.697(3) 0.289(2) 0.10(2) Uiso 1 1 d D

loop_
_atom_site_aniso_label
_atom_site_aniso_U_11
_atom_site_aniso_U_22
_atom_site_aniso_U_33
_atom_site_aniso_U_23
_atom_site_aniso_U_13
_atom_site_aniso_U_12
Zr1 0.0393(3) 0.0241(2) 0.0322(3) -0.0008(2) 0.0081(3) 0.0014(2)
C1 0.031(4) 0.026(3) 0.035(3) -0.004(3) -0.002(3) 0.007(2)
C2 0.048(4) 0.023(3) 0.024(3) -0.006(2) 0.002(3) 0.006(3)
C3 0.029(3) 0.032(3) 0.033(3) -0.004(3) -0.005(3) 0.009(3)
C4 0.055(4) 0.027(3) 0.029(3) -0.003(3) -0.003(3) 0.005(3)
C5 0.047(4) 0.024(3) 0.039(4) -0.005(3) 0.017(3) 0.005(3)
C6 0.056(4) 0.045(4) 0.071(5) -0.009(4) -0.020(4) -0.004(3)
C7 0.069(4) 0.039(3) 0.032(3) -0.005(3) 0.004(3) 0.004(3)
C8 0.041(4) 0.053(4) 0.059(4) -0.003(3) 0.001(3) 0.014(3)
C9 0.109(6) 0.044(4) 0.035(4) 0.000(3) -0.020(4) 0.009(4)
C10 0.081(5) 0.040(4) 0.067(5) 0.001(4) 0.029(4) -0.007(4)
C11 0.023(3) 0.030(3) 0.027(3) 0.002(3) -0.009(3) 0.003(2)
C12 0.034(4) 0.025(3) 0.033(3) 0.007(3) 0.002(3) -0.005(3)
C13 0.033(3) 0.027(3) 0.025(3) 0.003(2) -0.003(3) -0.001(3)
C14 0.029(3) 0.023(3) 0.041(3) 0.001(3) -0.001(3) 0.000(2)
C15 0.037(4) 0.020(2) 0.029(3) -0.003(2) 0.003(3) -0.002(2)
C16 0.049(4) 0.060(4) 0.053(4) -0.001(4) -0.010(3) -0.001(3)
C17 0.048(4) 0.054(4) 0.046(4) 0.006(3) 0.013(3) -0.008(3)
C18 0.066(4) 0.051(4) 0.036(3) 0.006(3) -0.015(3) -0.004(3)
C19 0.037(4) 0.041(3) 0.068(4) -0.004(4) -0.009(3) 0.003(3)
C20 0.067(4) 0.033(3) 0.039(3) -0.003(2) -0.002(3) 0.004(3)
Zr2 0.0275(3) 0.0336(3) 0.0356(3) -0.0076(3) 0.0018(3) -0.0005(3)
C21 0.022(3) 0.048(4) 0.044(4) -0.014(3) 0.001(3) 0.004(3)
C22 0.032(3) 0.050(4) 0.032(3) -0.004(3) 0.000(3) 0.011(3)
C23 0.044(4) 0.026(3) 0.030(3) -0.002(3) 0.001(3) 0.008(3)
C24 0.023(3) 0.046(4) 0.030(3) -0.005(3) -0.001(2) 0.004(3)
C25 0.022(3) 0.038(3) 0.044(4) 0.007(3) 0.000(3) 0.004(3)
C26 0.048(4) 0.073(5) 0.066(5) -0.027(4) -0.001(4) -0.011(4)
C27 0.072(5) 0.089(6) 0.038(4) 0.005(4) 0.003(4) 0.015(4)
C28 0.054(4) 0.041(4) 0.065(4) 0.000(3) 0.007(3) 0.013(3)
C29 0.038(3) 0.068(4) 0.034(3) -0.010(3) 0.008(3) 0.000(3)
C30 0.045(4) 0.049(4) 0.065(4) 0.014(4) 0.014(3) 0.006(3)
C31 0.036(3) 0.042(4) 0.028(3) 0.006(3) -0.004(2) -0.001(3)
C32 0.026(3) 0.033(3) 0.032(3) -0.001(3) 0.002(3) 0.001(2)
C33 0.026(3) 0.049(4) 0.033(3) 0.000(3) -0.001(3) -0.002(3)
C34 0.027(3) 0.034(3) 0.039(4) 0.009(3) -0.009(3) -0.008(2)
C35 0.035(3) 0.033(3) 0.031(3) -0.003(3) 0.002(3) -0.009(3)
C36 0.059(4) 0.070(4) 0.039(4) 0.016(3) -0.006(3) -0.001(3)
C37 0.039(3) 0.045(3) 0.061(4) 0.001(4) -0.001(4) 0.003(3)
C38 0.048(4) 0.082(5) 0.031(3) 0.003(4) 0.010(3) 0.007(4)
C39 0.066(5) 0.046(4) 0.075(5) 0.019(4) 0.000(4) -0.002(4)
C40 0.056(5) 0.054(4) 0.055(4) -0.018(3) -0.001(3) -0.005(3)

loop_
_atom_type_symbol
_atom_type_description
_atom_type_scat_dispersion_real
_atom_type_scat_dispersion_imag
_atom_type_scat_source
C C 0.0033 0.0016 'International Tables Vol C Tables 4.2.6.8 and 6.1.1.4'
H H 0.0000 0.0000 'International Tables Vol C Tables 4.2.6.8 and 6.1.1.4'
Zr Zr -2.9673 0.5597 'International Tables Vol C Tables 4.2.6.8 and 6.1.1.4'

loop_
_geom_angle_atom_site_label_1
_geom_angle_atom_site_label_2
_geom_angle_atom_site_label_3
_geom_angle
C5 Zr1 C11 150.51(18)
C5 Zr1 C14 155.11(19)
C11 Zr1 C14 54.15(15)
C5 Zr1 C13 146.57(17)
C11 Zr1 C13 54.18(16)
C14 Zr1 C13 32.74(16)
C5 Zr1 C15 158.50(16)
C11 Zr1 C15 32.52(15)
C14 Zr1 C15 32.59(15)
C13 Zr1 C15 54.01(14)
C5 Zr1 C2 54.09(16)
C11 Zr1 C2 115.32(16)
C14 Zr1 C2 131.34(17)
C13 Zr1 C2 99.51(16)
C15 Zr1 C2 145.05(16)
C5 Zr1 C4 32.37(18)
C11 Zr1 C4 118.15(18)
C14 Zr1 C4 171.25(18)
C13 Zr1 C4 148.87(18)
C15 Zr1 C4 138.72(17)
C2 Zr1 C4 53.86(16)
C5 Zr1 C1 32.91(16)
C11 Zr1 C1 147.60(17)
C14 Zr1 C1 134.62(17)
C13 Zr1 C1 113.77(16)
C15 Zr1 C1 166.88(16)
C2 Zr1 C1 32.52(15)
C4 Zr1 C1 53.97(17)
C5 Zr1 C3 54.08(17)
C11 Zr1 C3 101.22(17)
C14 Zr1 C3 146.58(18)
C13 Zr1 C3 116.21(17)
C15 Zr1 C3 132.85(17)
C2 Zr1 C3 32.51(16)
C4 Zr1 C3 32.67(16)
C1 Zr1 C3 54.05(17)
C5 Zr1 C12 144.23(17)
C11 Zr1 C12 32.71(15)
C14 Zr1 C12 54.26(17)
C13 Zr1 C12 32.74(16)
C15 Zr1 C12 54.01(16)
C2 Zr1 C12 91.20(16)
C4 Zr1 C12 122.39(19)
C1 Zr1 C12 119.38(17)
C3 Zr1 C12 92.58(17)
C2 C1 C5 107.1(5)
C2 C1 C6 124.9(5)
C5 C1 C6 127.9(5)
C2 C1 Zr1 73.4(3)
C5 C1 Zr1 72.5(3)
C6 C1 Zr1 122.4(4)
C1 C2 C3 108.8(4)
C1 C2 C7 123.5(5)
C3 C2 C7 126.8(5)
C1 C2 Zr1 74.0(3)
C3 C2 Zr1 74.2(3)
C7 C2 Zr1 126.5(3)
C2 C3 C4 107.3(5)
C2 C3 C8 127.4(5)
C4 C3 C8 124.7(5)
C2 C3 Zr1 73.3(3)
C4 C3 Zr1 73.3(3)
C8 C3 Zr1 126.0(4)
C5 C4 C3 108.4(5)
C5 C4 C9 127.3(6)
C3 C4 C9 124.1(6)
C5 C4 Zr1 73.0(3)
C3 C4 Zr1 74.1(3)
C9 C4 Zr1 123.1(4)
C4 C5 C1 108.4(5)
C4 C5 C10 126.0(5)
C1 C5 C10 125.5(6)
C4 C5 Zr1 74.6(3)
C1 C5 Zr1 74.6(3)
C10 C5 Zr1 119.6(3)
C15 C11 C12 108.7(4)
C15 C11 C16 125.7(5)
C12 C11 C16 125.2(5)
C15 C11 Zr1 74.4(3)
C12 C11 Zr1 75.0(3)
C16 C11 Zr1 122.4(4)
C11 C12 C13 106.9(5)
C11 C12 C17 126.3(5)
C13 C12 C17 126.2(5)
C11 C12 Zr1 72.3(3)
C13 C12 Zr1 72.7(3)
C17 C12 Zr1 127.1(4)
C14 C13 C12 108.3(4)
C14 C13 C18 125.6(5)
C12 C13 C18 125.9(5)
C14 C13 Zr1 73.6(3)
C12 C13 Zr1 74.5(3)
C18 C13 Zr1 121.5(3)
C15 C14 C13 107.8(4)
C15 C14 C19 126.2(5)
C13 C14 C19 125.6(5)
C15 C14 Zr1 73.9(3)
C13 C14 Zr1 73.7(3)
C19 C14 Zr1 123.8(3)
C11 C15 C14 108.2(4)
C11 C15 C20 126.7(5)
C14 C15 C20 124.9(5)
C11 C15 Zr1 73.1(3)
C14 C15 Zr1 73.5(3)
C20 C15 Zr1 123.4(3)
C24 Zr2 C32 139.75(17)
C24 Zr2 C25 32.85(16)
C32 Zr2 C25 144.97(17)
C24 Zr2 C21 54.51(16)
C32 Zr2 C21 158.57(16)
C25 Zr2 C21 33.08(17)
C24 Zr2 C33 144.64(18)
C32 Zr2 C33 32.69(17)
C25 Zr2 C33 176.06(18)
C21 Zr2 C33 150.76(18)
C24 Zr2 C35 93.23(17)
C32 Zr2 C35 54.36(16)
C25 Zr2 C35 122.19(18)
C21 Zr2 C35 146.12(17)
C33 Zr2 C35 54.15(16)
C24 Zr2 C23 32.56(16)
C32 Zr2 C23 147.36(17)
C25 Zr2 C23 54.12(17)
C21 Zr2 C23 54.07(17)
C33 Zr2 C23 125.78(18)
C35 Zr2 C23 93.61(18)
C24 Zr2 C31 106.65(16)
C32 Zr2 C31 33.23(16)
C25 Zr2 C31 122.11(17)
C21 Zr2 C31 155.01(18)
C33 Zr2 C31 54.13(16)
C35 Zr2 C31 32.05(16)
C23 Zr2 C31 120.62(18)
C24 Zr2 C22 53.85(16)
C32 Zr2 C22 161.04(17)
C25 Zr2 C22 53.97(17)
C21 Zr2 C22 32.41(17)
C33 Zr2 C22 128.52(18)
C35 Zr2 C22 122.39(19)
C23 Zr2 C22 32.36(16)
C31 Zr2 C22 152.53(18)
C24 Zr2 C34 112.62(18)
C32 Zr2 C34 54.11(16)
C25 Zr2 C34 145.46(18)
C21 Zr2 C34 144.16(18)
C33 Zr2 C34 32.39(17)
C35 Zr2 C34 32.87(17)
C23 Zr2 C34 96.22(17)
C31 Zr2 C34 53.75(17)
C22 Zr2 C34 111.78(19)
C22 C21 C25 107.3(5)
C22 C21 C26 126.7(5)
C25 C21 C26 125.9(6)
C22 C21 Zr2 74.2(3)
C25 C21 Zr2 73.4(3)
C26 C21 Zr2 119.6(3)
C21 C22 C23 109.0(5)
C21 C22 C27 125.1(6)
C23 C22 C27 125.7(6)
C21 C22 Zr2 73.4(3)
C23 C22 Zr2 73.7(3)
C27 C22 Zr2 122.9(4)
C22 C23 C24 108.0(4)
C22 C23 C28 124.4(5)
C24 C23 C28 126.7(5)
C22 C23 Zr2 73.9(3)
C24 C23 Zr2 73.2(3)
C28 C23 Zr2 127.0(4)
C23 C24 C25 108.1(4)
C23 C24 C29 128.4(5)
C25 C24 C29 123.0(5)
C23 C24 Zr2 74.3(3)
C25 C24 Zr2 73.8(3)
C29 C24 Zr2 124.9(3)
C24 C25 C21 107.6(5)
C24 C25 C30 124.9(5)
C21 C25 C30 127.1(5)
C24 C25 Zr2 73.4(3)
C21 C25 Zr2 73.5(3)
C30 C25 Zr2 124.1(4)
C35 C31 C32 108.5(4)
C35 C31 C36 126.6(5)
C32 C31 C36 124.9(5)
C35 C31 Zr2 73.8(3)
C32 C31 Zr2 72.9(3)
C36 C31 Zr2 122.0(4)
C33 C32 C31 106.9(4)
C33 C32 C37 126.3(5)
C31 C32 C37 126.5(5)
C33 C32 Zr2 73.9(3)
C31 C32 Zr2 73.8(3)
C37 C32 Zr2 121.8(3)
C34 C33 C32 108.6(4)
C34 C33 C38 125.0(5)
C32 C33 C38 125.9(5)
C34 C33 Zr2 74.3(3)
C32 C33 Zr2 73.4(3)
C38 C33 Zr2 124.9(4)
C33 C34 C35 107.8(5)
C33 C34 C39 125.9(5)
C35 C34 C39 126.1(5)
C33 C34 Zr2 73.3(3)
C35 C34 Zr2 73.1(3)
C39 C34 Zr2 123.0(4)
C31 C35 C34 108.1(5)
C31 C35 C40 124.4(5)
C34 C35 C40 126.2(5)
C31 C35 Zr2 74.1(3)
C34 C35 Zr2 74.0(3)
C40 C35 Zr2 128.1(4)

loop_
_geom_bond_atom_site_label_1
_geom_bond_atom_site_label_2
_geom_bond_distance
Zr1 C5 2.499(5)
Zr1 C11 2.501(5)
Zr1 C14 2.511(5)
Zr1 C13 2.512(4)
Zr1 C15 2.517(4)
Zr1 C2 2.518(5)
Zr1 C4 2.519(5)
Zr1 C1 2.525(5)
Zr1 C3 2.530(5)
Zr1 C12 2.536(5)
C1 C2 1.412(7)
C1 C5 1.423(7)
C1 C6 1.495(7)
C2 C3 1.413(7)
C2 C7 1.509(7)
C3 C4 1.420(7)
C3 C8 1.502(7)
C4 C5 1.399(8)
C4 C9 1.502(7)
C5 C10 1.502(7)
C11 C15 1.405(6)
C11 C12 1.419(7)
C11 C16 1.515(7)
C12 C13 1.423(7)
C12 C17 1.490(7)
C13 C14 1.416(7)
C13 C18 1.504(6)
C14 C15 1.411(7)
C14 C19 1.500(6)
C15 C20 1.503(6)
Zr2 C24 2.501(5)
Zr2 C32 2.504(5)
Zr2 C25 2.506(5)
Zr2 C21 2.508(5)
Zr2 C33 2.511(5)
Zr2 C35 2.512(5)
Zr2 C23 2.514(5)
Zr2 C31 2.516(5)
Zr2 C22 2.517(5)
Zr2 C34 2.523(5)
C21 C22 1.402(8)
C21 C25 1.427(8)
C21 C26 1.502(7)
C22 C23 1.402(7)
C22 C27 1.526(7)
C23 C24 1.406(7)
C23 C28 1.508(7)
C24 C25 1.416(7)
C24 C29 1.516(7)
C25 C30 1.496(7)
C31 C35 1.388(7)
C31 C32 1.436(7)
C31 C36 1.522(7)
C32 C33 1.411(7)
C32 C37 1.503(7)
C33 C34 1.404(7)
C33 C38 1.515(7)
C34 C35 1.425(7)
C34 C39 1.524(7)
C35 C40 1.515(7)
